data_7235551
loop_
_publ_author_name
'Jeyalakshmi, Kumaramangalam'
'Selvakumaran, Nagamani'
'Bhuvanesh, Nattamai S. P.'
'Sreekanth, Anantharaman'
'Karvembu, Ramasamy'

_publ_section_title
;
 DNA/protein binding and cytotoxicity studies of copper(ii) complexes
 containing N,N&#x2032;,N&#x2032;&#x2032;-trisubstituted guanidine ligands
;
_journal_issue 33
_journal_name_full 'RSC Advances'
_journal_page_first 17179
_journal_paper_doi 10.1039/c4ra01459f
_journal_volume 4
_journal_year 2014
_chemical_formula_sum 'C38 H32 Cu N6 O2 S2'
_chemical_formula_weight 732.36
_space_group_IT_number 2
_space_group_name_Hall '-P 1'
_space_group_name_H-M_alt 'P -1'
_symmetry_cell_setting triclinic
_symmetry_space_group_name_H-M 'P -1'
_atom_sites_solution_hydrogens geom
_atom_sites_solution_primary direct
_atom_sites_solution_secondary difmap
_audit_creation_method SHELXL-97
_cell_angle_alpha 65.333(4)
_cell_angle_beta 83.253(4)
_cell_angle_gamma 86.906(4)
_cell_formula_units_Z 1
_cell_length_a 8.8813(5)
_cell_length_b 9.9783(6)
_cell_length_c 10.5085(6)
_cell_measurement_reflns_used 3231
_cell_measurement_temperature 110(2)
_cell_measurement_theta_max 62.45
_cell_measurement_theta_min 4.66
_cell_volume 840.41(9)
_computing_cell_refinement
; 

  CELL-NOW (Sheldrick, 2003) and SAINT (BRUKER-NONIUS, 2003) 

;
_computing_data_collection 'FRAMBO (BRUKER-NONIUS, 2003)'
_computing_data_reduction 'Bruker APEX2'
_computing_molecular_graphics Olex2
_computing_publication_material 'Bruker SHELXTL'
_computing_structure_refinement 'SHELXL-97 (Sheldrick, 2008)'
_computing_structure_solution 'SHELXS-97 (Sheldrick, 2008)'
_diffrn_ambient_temperature 110(2)
_diffrn_measured_fraction_theta_full 0.979
_diffrn_measured_fraction_theta_max 0.979
_diffrn_measurement_device_type 'BRUKER GADDS D8 Discover'
_diffrn_measurement_method 'phi and omega scans'
_diffrn_radiation_monochromator graphite
_diffrn_radiation_source 'fine-focus sealed tube'
_diffrn_radiation_type CuK\a
_diffrn_radiation_wavelength 1.54178
_diffrn_reflns_av_R_equivalents 0.0467
_diffrn_reflns_av_sigmaI/netI 0.0315
_diffrn_reflns_limit_h_max 9
_diffrn_reflns_limit_h_min -9
_diffrn_reflns_limit_k_max 11
_diffrn_reflns_limit_k_min -11
_diffrn_reflns_limit_l_max 11
_diffrn_reflns_limit_l_min -11
_diffrn_reflns_number 14731
_diffrn_reflns_theta_full 59.99
_diffrn_reflns_theta_max 59.99
_diffrn_reflns_theta_min 4.66
_diffrn_standards_decay_% 0
_diffrn_standards_interval_count 0
_diffrn_standards_number 0
_exptl_absorpt_coefficient_mu 2.438
_exptl_absorpt_correction_T_max 0.9088
_exptl_absorpt_correction_T_min 0.6963
_exptl_absorpt_correction_type multi-scan
_exptl_absorpt_process_details 'SADABS; (Sheldrick, 2006)'
_exptl_crystal_colour blue
_exptl_crystal_density_diffrn 1.447
_exptl_crystal_density_method 'not measured'
_exptl_crystal_description block
_exptl_crystal_F_000 379
_exptl_crystal_size_max 0.16
_exptl_crystal_size_mid 0.06
_exptl_crystal_size_min 0.04
_refine_diff_density_max 0.321
_refine_diff_density_min -0.472
_refine_diff_density_rms 0.086
_refine_ls_extinction_coef 0.0137(11)
_refine_ls_extinction_expression Fc^*^=kFc[1+0.001xFc^2^\l^3^/sin(2\q)]^-1/4^
_refine_ls_extinction_method SHELXL
_refine_ls_goodness_of_fit_ref 1.092
_refine_ls_hydrogen_treatment constr
_refine_ls_matrix_type full
_refine_ls_number_parameters 224
_refine_ls_number_reflns 2447
_refine_ls_number_restraints 0
_refine_ls_restrained_S_all 1.092
_refine_ls_R_factor_all 0.0393
_refine_ls_R_factor_gt 0.0349
_refine_ls_shift/su_max 0.000
_refine_ls_shift/su_mean 0.000
_refine_ls_structure_factor_coef Fsqd
_refine_ls_weighting_details 'calc w=1/[\s^2^(Fo^2^)+(0.0622P)^2^+0.1787P] where P=(Fo^2^+2Fc^2^)/3'
_refine_ls_weighting_scheme calc
_refine_ls_wR_factor_gt 0.0956
_refine_ls_wR_factor_ref 0.0973
_reflns_number_gt 2102
_reflns_number_total 2447
_reflns_threshold_expression >2sigma(I)
_cod_data_source_file c4ra01459f1.cif
_cod_data_source_block rkb
_cod_depositor_comments
;
The following automatic conversions were performed:

data item '_symmetry_cell_setting' value 'Triclinic' was changed to
'triclinic' in accordance with the
/home/saulius/struct/COD-crude-data/automatic-downloads/DataCite-retrospective/RSC/depositions/lib/dictionaries/cif_core.dic
dictionary named 'cif_core.dic' version 2.4.2 last updated on
2011-04-26.

Automatic conversion script
Id: cif_fix_values 6909 2019-04-08 15:41:33Z antanas 
;
_cod_original_cell_volume 840.41(8)
_cod_original_sg_symbol_H-M P-1
_cod_database_code 7235551

loop_
_symmetry_equiv_pos_as_xyz
'x, y, z'
'-x, -y, -z'

loop_
_atom_site_label
_atom_site_type_symbol
_atom_site_fract_x
_atom_site_fract_y
_atom_site_fract_z
_atom_site_U_iso_or_equiv
_atom_site_adp_type
_atom_site_occupancy
_atom_site_symmetry_multiplicity
_atom_site_calc_flag
_atom_site_refinement_flags
Cu1 Cu 0.0000 0.0000 0.0000 0.0139(2) Uani 1 2 d S
S1 S 0.26193(7) 0.43060(7) -0.51349(6) 0.0260(2) Uani 1 1 d .
O1 O 0.0188(2) 0.13500(19) -0.19376(17) 0.0230(4) Uani 1 1 d .
N2 N 0.3711(2) 0.2587(2) -0.0345(2) 0.0170(5) Uani 1 1 d .
H2 H 0.4016 0.2105 0.0496 0.020 Uiso 1 1 calc R
N1 N 0.2325(2) 0.2697(2) -0.20608(19) 0.0151(4) Uani 1 1 d .
N3 N 0.1791(2) 0.0855(2) 0.0296(2) 0.0144(4) Uani 1 1 d .
C13 C 0.2344(3) 0.5331(3) -0.0500(3) 0.0203(6) Uani 1 1 d .
H13 H 0.1834 0.4423 0.0043 0.024 Uiso 1 1 calc R
C8 C 0.3727(3) 0.5336(3) -0.1265(2) 0.0151(5) Uani 1 1 d .
C18 C 0.3984(3) -0.1502(3) 0.3254(3) 0.0245(6) Uani 1 1 d .
H18 H 0.4711 -0.2277 0.3454 0.029 Uiso 1 1 calc R
C19 C 0.3417(3) -0.0897(3) 0.1956(3) 0.0202(6) Uani 1 1 d .
H19 H 0.3758 -0.1262 0.1268 0.024 Uiso 1 1 calc R
C6 C 0.2548(3) 0.2011(3) -0.0684(2) 0.0151(5) Uani 1 1 d .
C1 C 0.1236(3) 0.2300(2) -0.2584(2) 0.0150(5) Uani 1 1 d .
C9 C 0.4462(3) 0.6674(3) -0.2043(2) 0.0186(6) Uani 1 1 d .
H9 H 0.5412 0.6693 -0.2569 0.022 Uiso 1 1 calc R
C7 C 0.4480(3) 0.3945(3) -0.1280(2) 0.0165(5) Uani 1 1 d .
H7A H 0.4557 0.4014 -0.2253 0.020 Uiso 1 1 calc R
H7B H 0.5525 0.3896 -0.1022 0.020 Uiso 1 1 calc R
C14 C 0.2356(3) 0.0236(3) 0.1654(2) 0.0153(5) Uani 1 1 d .
C12 C 0.1693(3) 0.6634(3) -0.0517(3) 0.0263(6) Uani 1 1 d .
H12 H 0.0742 0.6616 0.0009 0.032 Uiso 1 1 calc R
C15 C 0.1853(3) 0.0759(3) 0.2677(3) 0.0205(6) Uani 1 1 d .
H15 H 0.1117 0.1527 0.2484 0.025 Uiso 1 1 calc R
C16 C 0.2426(3) 0.0159(3) 0.3965(3) 0.0268(6) Uani 1 1 d .
H16 H 0.2091 0.0522 0.4655 0.032 Uiso 1 1 calc R
C11 C 0.2430(3) 0.7957(3) -0.1299(3) 0.0288(7) Uani 1 1 d .
H11 H 0.1983 0.8850 -0.1316 0.035 Uiso 1 1 calc R
C10 C 0.3825(3) 0.7984(3) -0.2061(3) 0.0238(6) Uani 1 1 d .
H10 H 0.4340 0.8891 -0.2590 0.029 Uiso 1 1 calc R
C5 C 0.1754(3) 0.4697(3) -0.6623(3) 0.0273(6) Uani 1 1 d .
H5 H 0.2135 0.5387 -0.7532 0.033 Uiso 1 1 calc R
C3 C 0.0151(3) 0.2970(3) -0.4917(3) 0.0217(6) Uani 1 1 d .
H3 H -0.0706 0.2342 -0.4545 0.026 Uiso 1 1 calc R
C2 C 0.1218(3) 0.3067(3) -0.4118(2) 0.0168(5) Uani 1 1 d .
C4 C 0.0474(3) 0.3920(3) -0.6365(3) 0.0245(6) Uani 1 1 d .
H4 H -0.0144 0.3998 -0.7073 0.029 Uiso 1 1 calc R
C17 C 0.3488(3) -0.0973(3) 0.4257(3) 0.0289(7) Uani 1 1 d .
H17 H 0.3875 -0.1386 0.5148 0.035 Uiso 1 1 calc R

loop_
_atom_site_aniso_label
_atom_site_aniso_U_11
_atom_site_aniso_U_22
_atom_site_aniso_U_33
_atom_site_aniso_U_23
_atom_site_aniso_U_13
_atom_site_aniso_U_12
Cu1 0.0164(3) 0.0132(3) 0.0114(3) -0.0037(2) -0.00235(19) -0.0024(2)
S1 0.0198(4) 0.0318(4) 0.0162(4) -0.0002(3) 0.0005(3) -0.0029(3)
O1 0.0246(10) 0.0244(10) 0.0149(9) -0.0012(8) -0.0048(7) -0.0104(8)
N2 0.0181(11) 0.0171(11) 0.0139(10) -0.0033(9) -0.0034(8) -0.0067(9)
N1 0.0163(11) 0.0148(10) 0.0127(11) -0.0039(9) -0.0012(8) -0.0034(8)
N3 0.0169(11) 0.0132(10) 0.0113(10) -0.0033(9) -0.0011(8) -0.0017(8)
C13 0.0182(13) 0.0238(14) 0.0191(13) -0.0082(11) -0.0034(10) -0.0046(11)
C8 0.0168(13) 0.0189(13) 0.0120(12) -0.0073(10) -0.0069(9) -0.0023(10)
C18 0.0252(15) 0.0172(13) 0.0274(15) -0.0033(12) -0.0113(11) 0.0005(11)
C19 0.0216(14) 0.0175(13) 0.0220(14) -0.0084(11) -0.0032(10) -0.0008(11)
C6 0.0146(13) 0.0147(12) 0.0187(13) -0.0100(11) -0.0016(10) 0.0033(10)
C1 0.0172(14) 0.0118(12) 0.0157(13) -0.0058(10) -0.0005(10) 0.0021(10)
C9 0.0212(14) 0.0208(13) 0.0135(13) -0.0066(11) -0.0020(10) -0.0023(11)
C7 0.0160(13) 0.0178(13) 0.0154(12) -0.0063(11) -0.0010(9) -0.0033(10)
C14 0.0186(13) 0.0134(12) 0.0125(12) -0.0035(10) -0.0019(9) -0.0045(10)
C12 0.0187(14) 0.0364(17) 0.0263(15) -0.0157(13) -0.0035(11) 0.0030(12)
C15 0.0235(14) 0.0193(13) 0.0206(14) -0.0097(11) -0.0033(10) -0.0012(11)
C16 0.0351(17) 0.0300(15) 0.0173(14) -0.0112(12) -0.0014(11) -0.0078(13)
C11 0.0350(17) 0.0263(15) 0.0293(16) -0.0153(13) -0.0091(12) 0.0105(13)
C10 0.0352(16) 0.0172(13) 0.0172(13) -0.0044(11) -0.0059(11) -0.0013(12)
C5 0.0256(15) 0.0330(16) 0.0126(13) -0.0004(12) 0.0009(10) 0.0062(13)
C3 0.0252(14) 0.0239(14) 0.0141(13) -0.0055(11) -0.0046(10) 0.0012(11)
C2 0.0189(13) 0.0155(12) 0.0146(13) -0.0059(10) 0.0021(10) 0.0011(10)
C4 0.0304(16) 0.0280(15) 0.0145(14) -0.0080(12) -0.0075(11) 0.0088(12)
C17 0.0356(16) 0.0287(15) 0.0172(14) -0.0012(12) -0.0110(11) -0.0085(13)

loop_
_atom_type_symbol
_atom_type_description
_atom_type_scat_dispersion_real
_atom_type_scat_dispersion_imag
_atom_type_scat_source
C C 0.0181 0.0091 'International Tables Vol C Tables 4.2.6.8 and 6.1.1.4'
H H 0.0000 0.0000 'International Tables Vol C Tables 4.2.6.8 and 6.1.1.4'
N N 0.0311 0.0180 'International Tables Vol C Tables 4.2.6.8 and 6.1.1.4'
O O 0.0492 0.0322 'International Tables Vol C Tables 4.2.6.8 and 6.1.1.4'
S S 0.3331 0.5567 'International Tables Vol C Tables 4.2.6.8 and 6.1.1.4'
Cu Cu -1.9646 0.5888 'International Tables Vol C Tables 4.2.6.8 and 6.1.1.4'

loop_
_geom_angle_atom_site_label_1
_geom_angle_atom_site_label_2
_geom_angle_atom_site_label_3
_geom_angle
_geom_angle_site_symmetry_1
_geom_angle_site_symmetry_3
O1 Cu1 O1 180.0 2 .
O1 Cu1 N3 89.71(7) 2 .
O1 Cu1 N3 90.30(7) . .
O1 Cu1 N3 90.29(7) 2 2
O1 Cu1 N3 89.70(7) . 2
N3 Cu1 N3 180.00(10) . 2
C5 S1 C2 91.13(13) . .
C1 O1 Cu1 126.97(15) . .
C6 N2 C7 124.21(19) . .
C6 N2 H2 117.9 . .
C7 N2 H2 117.9 . .
C1 N1 C6 121.9(2) . .
C6 N3 C14 115.72(19) . .
C6 N3 Cu1 124.52(16) . .
C14 N3 Cu1 119.75(15) . .
C8 C13 C12 120.9(2) . .
C8 C13 H13 119.6 . .
C12 C13 H13 119.6 . .
C13 C8 C9 118.7(2) . .
C13 C8 C7 122.8(2) . .
C9 C8 C7 118.6(2) . .
C17 C18 C19 119.8(2) . .
C17 C18 H18 120.1 . .
C19 C18 H18 120.1 . .
C18 C19 C14 120.5(2) . .
C18 C19 H19 119.8 . .
C14 C19 H19 119.8 . .
N3 C6 N1 126.8(2) . .
N3 C6 N2 120.0(2) . .
N1 C6 N2 113.2(2) . .
O1 C1 N1 128.9(2) . .
O1 C1 C2 115.6(2) . .
N1 C1 C2 115.5(2) . .
C10 C9 C8 121.0(2) . .
C10 C9 H9 119.5 . .
C8 C9 H9 119.5 . .
N2 C7 C8 115.1(2) . .
N2 C7 H7A 108.5 . .
C8 C7 H7A 108.5 . .
N2 C7 H7B 108.5 . .
C8 C7 H7B 108.5 . .
H7A C7 H7B 107.5 . .
C19 C14 C15 119.4(2) . .
C19 C14 N3 119.5(2) . .
C15 C14 N3 121.0(2) . .
C11 C12 C13 119.9(2) . .
C11 C12 H12 120.1 . .
C13 C12 H12 120.1 . .
C16 C15 C14 119.9(2) . .
C16 C15 H15 120.0 . .
C14 C15 H15 120.0 . .
C15 C16 C17 120.3(2) . .
C15 C16 H16 119.9 . .
C17 C16 H16 119.9 . .
C12 C11 C10 120.1(2) . .
C12 C11 H11 119.9 . .
C10 C11 H11 119.9 . .
C11 C10 C9 119.5(2) . .
C11 C10 H10 120.3 . .
C9 C10 H10 120.3 . .
C4 C5 S1 112.7(2) . .
C4 C5 H5 123.6 . .
S1 C5 H5 123.6 . .
C2 C3 C4 112.2(2) . .
C2 C3 H3 123.9 . .
C4 C3 H3 123.9 . .
C3 C2 C1 127.8(2) . .
C3 C2 S1 111.50(18) . .
C1 C2 S1 120.68(18) . .
C5 C4 C3 112.4(2) . .
C5 C4 H4 123.8 . .
C3 C4 H4 123.8 . .
C18 C17 C16 120.1(2) . .
C18 C17 H17 120.0 . .
C16 C17 H17 120.0 . .

loop_
_geom_bond_atom_site_label_1
_geom_bond_atom_site_label_2
_geom_bond_distance
_geom_bond_site_symmetry_2
Cu1 O1 1.9087(16) 2
Cu1 O1 1.9087(16) .
Cu1 N3 1.9589(19) .
Cu1 N3 1.9590(19) 2
S1 C5 1.711(3) .
S1 C2 1.723(2) .
O1 C1 1.279(3) .
N2 C6 1.359(3) .
N2 C7 1.449(3) .
N2 H2 0.8800 .
N1 C1 1.320(3) .
N1 C6 1.351(3) .
N3 C6 1.331(3) .
N3 C14 1.439(3) .
C13 C8 1.386(4) .
C13 C12 1.389(4) .
C13 H13 0.9500 .
C8 C9 1.391(3) .
C8 C7 1.513(3) .
C18 C17 1.384(4) .
C18 C19 1.385(4) .
C18 H18 0.9500 .
C19 C14 1.387(4) .
C19 H19 0.9500 .
C1 C2 1.470(3) .
C9 C10 1.389(4) .
C9 H9 0.9500 .
C7 H7A 0.9900 .
C7 H7B 0.9900 .
C14 C15 1.399(3) .
C12 C11 1.382(4) .
C12 H12 0.9500 .
C15 C16 1.380(4) .
C15 H15 0.9500 .
C16 C17 1.387(4) .
C16 H16 0.9500 .
C11 C10 1.389(4) .
C11 H11 0.9500 .
C10 H10 0.9500 .
C5 C4 1.347(4) .
C5 H5 0.9500 .
C3 C2 1.370(4) .
C3 C4 1.421(4) .
C3 H3 0.9500 .
C4 H4 0.9500 .
C17 H17 0.9500 .

loop_
_geom_torsion_atom_site_label_1
_geom_torsion_atom_site_label_2
_geom_torsion_atom_site_label_3
_geom_torsion_atom_site_label_4
_geom_torsion
_geom_torsion_site_symmetry_1
O1 Cu1 O1 C1 -140.8(14) 2
N3 Cu1 O1 C1 3.3(2) .
N3 Cu1 O1 C1 -176.7(2) 2
O1 Cu1 N3 C6 -176.42(19) 2
O1 Cu1 N3 C6 3.58(19) .
N3 Cu1 N3 C6 15(18) 2
O1 Cu1 N3 C14 2.88(17) 2
O1 Cu1 N3 C14 -177.12(17) .
N3 Cu1 N3 C14 -165(18) 2
C12 C13 C8 C9 0.6(3) .
C12 C13 C8 C7 -180.0(2) .
C17 C18 C19 C14 0.1(4) .
C14 N3 C6 N1 173.7(2) .
Cu1 N3 C6 N1 -7.0(3) .
C14 N3 C6 N2 -4.1(3) .
Cu1 N3 C6 N2 175.22(16) .
C1 N1 C6 N3 2.8(4) .
C1 N1 C6 N2 -179.3(2) .
C7 N2 C6 N3 -172.0(2) .
C7 N2 C6 N1 10.0(3) .
Cu1 O1 C1 N1 -8.4(4) .
Cu1 O1 C1 C2 172.23(15) .
C6 N1 C1 O1 5.6(4) .
C6 N1 C1 C2 -175.1(2) .
C13 C8 C9 C10 -0.2(3) .
C7 C8 C9 C10 -179.7(2) .
C6 N2 C7 C8 85.0(3) .
C13 C8 C7 N2 -4.8(3) .
C9 C8 C7 N2 174.63(19) .
C18 C19 C14 C15 -0.5(4) .
C18 C19 C14 N3 179.6(2) .
C6 N3 C14 C19 -91.4(3) .
Cu1 N3 C14 C19 89.3(2) .
C6 N3 C14 C15 88.6(3) .
Cu1 N3 C14 C15 -90.7(2) .
C8 C13 C12 C11 -0.3(4) .
C19 C14 C15 C16 0.8(4) .
N3 C14 C15 C16 -179.2(2) .
C14 C15 C16 C17 -0.7(4) .
C13 C12 C11 C10 -0.4(4) .
C12 C11 C10 C9 0.8(4) .
C8 C9 C10 C11 -0.4(4) .
C2 S1 C5 C4 -0.5(2) .
C4 C3 C2 C1 177.5(2) .
C4 C3 C2 S1 -0.4(3) .
O1 C1 C2 C3 5.7(4) .
N1 C1 C2 C3 -173.8(2) .
O1 C1 C2 S1 -176.65(17) .
N1 C1 C2 S1 3.9(3) .
C5 S1 C2 C3 0.5(2) .
C5 S1 C2 C1 -177.58(19) .
S1 C5 C4 C3 0.3(3) .
C2 C3 C4 C5 0.0(3) .
C19 C18 C17 C16 0.0(4) .
C15 C16 C17 C18 0.3(4) .
